data_7151310
loop_
_publ_author_name
'Gu, Rong'
'Van Hecke, Kristof'
'Van Meervelt, Luc'
'Toppet, Suzanne'
'Dehaen, Wim'

_publ_section_title
;
 Oxidative reactions of 6-pentyl indolo[3,2-b]carbazole: formation of
 novel C-C and C-N coupled dimers.
;
_journal_issue 20
_journal_name_full 'Organic &amp; biomolecular chemistry'
_journal_page_first 3785
_journal_page_last 3789
_journal_paper_doi 10.1039/b610040f
_journal_volume 4
_journal_year 2006
_chemical_formula_moiety 'C46 H42 N4, 3(C3 H6 O)'
_chemical_formula_sum 'C55 H60 N4 O3'
_chemical_formula_weight 825.07
_chemical_name_systematic
;
?
;
_space_group_IT_number 2
_symmetry_cell_setting triclinic
_symmetry_space_group_name_Hall '-P 1'
_symmetry_space_group_name_H-M 'P -1'
_atom_sites_solution_hydrogens geom
_atom_sites_solution_primary direct
_atom_sites_solution_secondary difmap
_audit_creation_method SHELXL-97
_cell_angle_alpha 76.028(3)
_cell_angle_beta 88.352(4)
_cell_angle_gamma 64.368(3)
_cell_formula_units_Z 2
_cell_length_a 12.4498(7)
_cell_length_b 13.0721(6)
_cell_length_c 17.1213(8)
_cell_measurement_temperature 100(2)
_cell_volume 2428.7(2)
_computing_cell_refinement 'Bruker SAINT'
_computing_data_collection 'Bruker SMART'
_computing_data_reduction 'Bruker SAINT'
_computing_publication_material platon
_computing_structure_refinement 'SHELXL-97 (Sheldrick, 1997)'
_computing_structure_solution 'SHELXS-97 (Sheldrick, 1990)'
_diffrn_ambient_temperature 100(2)
_diffrn_measured_fraction_theta_full 0.945
_diffrn_measured_fraction_theta_max 0.945
_diffrn_measurement_device_type 'SMART 6000'
_diffrn_measurement_method 'omega and phi scans'
_diffrn_radiation_monochromator 'crossed Goebel mirrors'
_diffrn_radiation_source 'fine-focus sealed tube'
_diffrn_radiation_type CuK\a
_diffrn_radiation_wavelength 1.54178
_diffrn_reflns_av_R_equivalents 0.0312
_diffrn_reflns_av_sigmaI/netI 0.0288
_diffrn_reflns_limit_h_max 15
_diffrn_reflns_limit_h_min -15
_diffrn_reflns_limit_k_max 15
_diffrn_reflns_limit_k_min -15
_diffrn_reflns_limit_l_max 20
_diffrn_reflns_limit_l_min 0
_diffrn_reflns_number 24657
_diffrn_reflns_theta_full 70.97
_diffrn_reflns_theta_max 70.97
_diffrn_reflns_theta_min 2.67
_exptl_absorpt_coefficient_mu 0.542
_exptl_absorpt_correction_T_max 0.899
_exptl_absorpt_correction_T_min 0.705
_exptl_absorpt_correction_type multi-scan
_exptl_absorpt_process_details Sadabs
_exptl_crystal_colour orange
_exptl_crystal_density_diffrn 1.128
_exptl_crystal_density_method 'not measured'
_exptl_crystal_description block
_exptl_crystal_F_000 884
_exptl_crystal_size_max 0.5
_exptl_crystal_size_mid 0.3
_exptl_crystal_size_min 0.2
_refine_diff_density_max 0.767
_refine_diff_density_min -0.734
_refine_diff_density_rms 0.058
_refine_ls_extinction_method none
_refine_ls_goodness_of_fit_ref 1.043
_refine_ls_hydrogen_treatment constr
_refine_ls_matrix_type full
_refine_ls_number_parameters 614
_refine_ls_number_reflns 8856
_refine_ls_number_restraints 36
_refine_ls_restrained_S_all 1.044
_refine_ls_R_factor_all 0.0811
_refine_ls_R_factor_gt 0.0711
_refine_ls_shift/su_max 0.000
_refine_ls_shift/su_mean 0.000
_refine_ls_structure_factor_coef Fsqd
_refine_ls_weighting_details 'calc w=1/[\s^2^(Fo^2^)+(0.0010P)^2^+4.0000P] where P=(Fo^2^+2Fc^2^)/3'
_refine_ls_weighting_scheme calc
_refine_ls_wR_factor_gt 0.1454
_refine_ls_wR_factor_ref 0.1497
_reflns_number_gt 7354
_reflns_number_total 8856
_reflns_threshold_expression >2sigma(I)
_cod_data_source_file b610040f.txt
_cod_data_source_block wim38
_cod_database_code 7151310

loop_
_symmetry_equiv_pos_as_xyz
'x, y, z'
'-x, -y, -z'

loop_
_atom_site_label
_atom_site_type_symbol
_atom_site_fract_x
_atom_site_fract_y
_atom_site_fract_z
_atom_site_U_iso_or_equiv
_atom_site_adp_type
_atom_site_occupancy
_atom_site_symmetry_multiplicity
_atom_site_calc_flag
_atom_site_refinement_flags
_atom_site_disorder_assembly
_atom_site_disorder_group
C1 C 0.0140(2) -0.1304(2) 0.15866(14) 0.0294(5) Uani 1 1 d . A .
C2 C -0.0413(2) -0.2025(2) 0.19472(14) 0.0306(5) Uani 1 1 d . . .
C3 C -0.0523(2) -0.2768(2) 0.15151(15) 0.0362(6) Uani 1 1 d . . .
H3 H -0.0879 -0.3273 0.1743 0.043 Uiso 1 1 calc R . .
C4 C -0.0110(3) -0.2757(2) 0.07552(15) 0.0381(6) Uani 1 1 d . . .
H4 H -0.0196 -0.3249 0.0459 0.046 Uiso 1 1 calc R . .
C5 C 0.0434(2) -0.2031(2) 0.04170(15) 0.0369(6) Uani 1 1 d . . .
H5 H 0.0714 -0.2041 -0.0104 0.044 Uiso 1 1 calc R . .
C6 C 0.0569(2) -0.1302(2) 0.08276(15) 0.0335(5) Uani 1 1 d . . .
H6 H 0.0943 -0.0813 0.0599 0.040 Uiso 1 1 calc R . .
C7 C -0.0404(2) -0.0894(2) 0.27917(14) 0.0298(5) Uani 1 1 d . A .
C8 C -0.0622(2) -0.0398(2) 0.34413(14) 0.0314(5) Uani 1 1 d . . .
H8 H -0.0384 0.0192 0.3471 0.038 Uiso 1 1 calc R . .
C9 C -0.1210(2) -0.0813(2) 0.40507(15) 0.0356(6) Uani 1 1 d . . .
C10 C -0.1560(3) -0.1694(3) 0.39847(15) 0.0396(6) Uani 1 1 d . . .
C11 C -0.1381(3) -0.2166(2) 0.33211(15) 0.0370(6) Uani 1 1 d . . .
C12 C -0.0771(2) -0.1764(2) 0.27188(14) 0.0318(5) Uani 1 1 d . . .
C13 C -0.1629(3) -0.0499(3) 0.48003(15) 0.0398(6) Uani 1 1 d . . .
C14 C -0.1582(3) 0.0310(3) 0.51861(16) 0.0418(6) Uani 1 1 d . . .
H14 H -0.1222 0.0807 0.4949 0.050 Uiso 1 1 calc R . .
C15 C -0.2069(3) 0.0374(3) 0.59212(17) 0.0518(8) Uani 1 1 d . . .
H15 H -0.2045 0.0922 0.6189 0.062 Uiso 1 1 calc R . .
C16 C -0.2598(3) -0.0364(4) 0.62729(19) 0.0643(10) Uani 1 1 d . . .
H16 H -0.2920 -0.0311 0.6779 0.077 Uiso 1 1 calc R . .
C17 C -0.2660(4) -0.1160(4) 0.59032(19) 0.0650(10) Uani 1 1 d . . .
H17 H -0.3021 -0.1653 0.6146 0.078 Uiso 1 1 calc R . .
C18 C -0.2176(3) -0.1224(3) 0.51573(17) 0.0492(8) Uani 1 1 d . . .
C19 C -0.1829(3) -0.3052(3) 0.32581(17) 0.0430(7) Uani 1 1 d . . .
H19A H -0.2151 -0.2874 0.2694 0.052 Uiso 1 1 calc R . .
H19B H -0.2495 -0.2969 0.3607 0.052 Uiso 1 1 calc R . .
C20 C -0.0874(3) -0.4311(3) 0.35009(18) 0.0485(7) Uani 1 1 d . . .
H20A H -0.0580 -0.4503 0.4073 0.058 Uiso 1 1 calc R . .
H20B H -0.0191 -0.4387 0.3170 0.058 Uiso 1 1 calc R . .
C21 C -0.1322(3) -0.5195(3) 0.33968(17) 0.0493(8) Uani 1 1 d . . .
H21A H -0.2027 -0.5096 0.3709 0.059 Uiso 1 1 calc R . .
H21B H -0.1583 -0.5026 0.2820 0.059 Uiso 1 1 calc R . .
C22 C -0.0388(3) -0.6447(3) 0.3671(2) 0.0581(9) Uani 1 1 d . . .
H22A H -0.0106 -0.6607 0.4242 0.070 Uiso 1 1 calc R . .
H22B H 0.0305 -0.6551 0.3346 0.070 Uiso 1 1 calc R . .
C23 C -0.0837(4) -0.7335(3) 0.35970(19) 0.0606(9) Uani 1 1 d . . .
H23A H -0.1508 -0.7254 0.3930 0.091 Uiso 1 1 calc R . .
H23B H -0.0190 -0.8130 0.3782 0.091 Uiso 1 1 calc R . .
H23C H -0.1103 -0.7193 0.3031 0.091 Uiso 1 1 calc R . .
C24 C -0.0766(2) 0.3398(2) 0.13040(14) 0.0337(5) Uani 1 1 d . . .
C25 C -0.1769(2) 0.3151(2) 0.14326(15) 0.0348(6) Uani 1 1 d . . .
C26 C -0.2932(3) 0.4026(2) 0.13209(16) 0.0411(6) Uani 1 1 d . . .
H26 H -0.3594 0.3843 0.1404 0.049 Uiso 1 1 calc R . .
C27 C -0.3096(3) 0.5174(3) 0.10852(17) 0.0475(7) Uani 1 1 d . . .
H27 H -0.3884 0.5792 0.1000 0.057 Uiso 1 1 calc R . .
C28 C -0.2125(3) 0.5447(2) 0.09687(16) 0.0453(7) Uani 1 1 d . . .
H28 H -0.2265 0.6246 0.0813 0.054 Uiso 1 1 calc R . .
C29 C -0.0969(3) 0.4577(2) 0.10756(15) 0.0405(6) Uani 1 1 d . . .
H29 H -0.0316 0.4773 0.0995 0.049 Uiso 1 1 calc R . .
C30 C 0.0293(2) 0.2273(2) 0.14720(14) 0.0309(5) Uani 1 1 d . A .
C31 C 0.1511(2) 0.1951(2) 0.13915(14) 0.0327(5) Uani 1 1 d D . .
C32 C 0.2255(2) 0.0752(2) 0.15966(14) 0.0321(5) Uani 1 1 d . A .
C33 C 0.1841(2) -0.0125(2) 0.18684(14) 0.0295(5) Uani 1 1 d . . .
C34 C 0.0619(2) 0.0211(2) 0.19158(13) 0.0279(5) Uani 1 1 d . A .
C35 C -0.0137(2) 0.1400(2) 0.17159(14) 0.0294(5) Uani 1 1 d . . .
C36 C 0.3892(2) -0.0999(2) 0.18760(15) 0.0378(6) Uani 1 1 d . . .
C37 C 0.5053(3) -0.1888(3) 0.19938(17) 0.0452(7) Uani 1 1 d . A .
H37 H 0.5715 -0.1716 0.1867 0.054 Uiso 1 1 calc R . .
C38 C 0.5216(3) -0.3023(3) 0.23001(18) 0.0508(7) Uani 1 1 d . . .
H38 H 0.6003 -0.3643 0.2395 0.061 Uiso 1 1 calc R A .
C39 C 0.4243(3) -0.3284(3) 0.24748(18) 0.0475(7) Uani 1 1 d . A .
H39 H 0.4381 -0.4077 0.2683 0.057 Uiso 1 1 calc R . .
C40 C 0.3088(3) -0.2408(2) 0.23496(16) 0.0390(6) Uani 1 1 d . . .
H40 H 0.2433 -0.2594 0.2465 0.047 Uiso 1 1 calc R A .
C41 C 0.2892(2) -0.1244(2) 0.20514(14) 0.0340(6) Uani 1 1 d . A .
C42A C 0.2126(14) 0.2740(12) 0.1134(8) 0.031(2) Uani 0.579(7) 1 d PDU A 1
H42A H 0.1559 0.3493 0.0772 0.037 Uiso 0.579(7) 1 calc PR A 1
H42B H 0.2810 0.2364 0.0826 0.037 Uiso 0.579(7) 1 calc PR A 1
C43A C 0.2575(7) 0.2978(7) 0.1855(6) 0.0391(18) Uani 0.579(7) 1 d PDU A 1
H43A H 0.3023 0.2225 0.2261 0.047 Uiso 0.579(7) 1 calc PR A 1
H43B H 0.1880 0.3472 0.2106 0.047 Uiso 0.579(7) 1 calc PR A 1
C44A C 0.3382(4) 0.3592(4) 0.1630(3) 0.0392(13) Uani 0.579(7) 1 d PDU A 1
H44A H 0.3760 0.3589 0.2132 0.047 Uiso 0.579(7) 1 calc PR A 1
H44B H 0.4028 0.3140 0.1326 0.047 Uiso 0.579(7) 1 calc PR A 1
C45A C 0.2742(5) 0.4831(4) 0.1133(3) 0.0418(14) Uani 0.579(7) 1 d PDU A 1
H45A H 0.2126 0.5301 0.1446 0.050 Uiso 0.579(7) 1 calc PR A 1
H45B H 0.2332 0.4846 0.0640 0.050 Uiso 0.579(7) 1 calc PR A 1
C46A C 0.3609(11) 0.5382(9) 0.0889(5) 0.047(2) Uani 0.579(7) 1 d PDU A 1
H46A H 0.3985 0.5405 0.1375 0.071 Uiso 0.579(7) 1 calc PR A 1
H46B H 0.3167 0.6182 0.0550 0.071 Uiso 0.579(7) 1 calc PR A 1
H46C H 0.4227 0.4911 0.0587 0.071 Uiso 0.579(7) 1 calc PR A 1
C42B C 0.190(2) 0.2930(17) 0.1118(12) 0.036(4) Uani 0.421(7) 1 d PDU A 2
H42C H 0.2624 0.2650 0.0826 0.044 Uiso 0.421(7) 1 calc PR A 2
H42D H 0.1258 0.3603 0.0737 0.044 Uiso 0.421(7) 1 calc PR A 2
C43B C 0.2154(12) 0.3340(10) 0.1816(11) 0.061(4) Uani 0.421(7) 1 d PDU A 2
H43C H 0.1444 0.3568 0.2130 0.073 Uiso 0.421(7) 1 calc PR A 2
H43D H 0.2829 0.2679 0.2178 0.073 Uiso 0.421(7) 1 calc PR A 2
C44B C 0.2460(8) 0.4367(8) 0.1548(7) 0.072(3) Uani 0.421(7) 1 d PDU A 2
H44C H 0.1804 0.5002 0.1157 0.087 Uiso 0.421(7) 1 calc PR A 2
H44D H 0.2481 0.4664 0.2025 0.087 Uiso 0.421(7) 1 calc PR A 2
C45B C 0.3599(8) 0.4133(8) 0.1173(6) 0.062(2) Uani 0.421(7) 1 d PDU A 2
H45C H 0.3605 0.3812 0.0705 0.075 Uiso 0.421(7) 1 calc PR A 2
H45D H 0.4272 0.3539 0.1569 0.075 Uiso 0.421(7) 1 calc PR A 2
C46B C 0.377(2) 0.5249(16) 0.0895(14) 0.126(9) Uani 0.421(7) 1 d PDU A 2
H46D H 0.3047 0.5876 0.0570 0.188 Uiso 0.421(7) 1 calc PR A 2
H46E H 0.4455 0.5103 0.0570 0.188 Uiso 0.421(7) 1 calc PR A 2
H46F H 0.3912 0.5487 0.1368 0.188 Uiso 0.421(7) 1 calc PR A 2
C47 C 0.5941(2) 0.0985(3) 0.04283(16) 0.0416(6) Uani 1 1 d . . .
C48 C 0.6273(3) 0.1971(3) 0.00882(18) 0.0495(7) Uani 1 1 d . . .
H48A H 0.6305 0.2082 -0.0497 0.074 Uiso 1 1 calc R . .
H48B H 0.7057 0.1781 0.0338 0.074 Uiso 1 1 calc R . .
H48C H 0.5672 0.2695 0.0202 0.074 Uiso 1 1 calc R . .
C49 C 0.6877(3) -0.0228(3) 0.0477(2) 0.0553(8) Uani 1 1 d . . .
H49A H 0.7434 -0.0495 0.0957 0.083 Uiso 1 1 calc R . .
H49B H 0.7315 -0.0231 -0.0008 0.083 Uiso 1 1 calc R . .
H49C H 0.6498 -0.0755 0.0515 0.083 Uiso 1 1 calc R . .
C50 C 0.6340(3) 0.1111(3) 0.26771(19) 0.0522(7) Uani 1 1 d . . .
C51 C 0.6292(4) 0.1953(4) 0.3153(2) 0.0836(13) Uani 1 1 d . . .
H51A H 0.6748 0.2378 0.2901 0.125 Uiso 1 1 calc R . .
H51B H 0.6638 0.1518 0.3707 0.125 Uiso 1 1 calc R . .
H51C H 0.5458 0.2514 0.3162 0.125 Uiso 1 1 calc R . .
C52 C 0.5697(3) 0.0365(4) 0.2967(2) 0.0698(10) Uani 1 1 d . . .
H52A H 0.4832 0.0855 0.2865 0.105 Uiso 1 1 calc R . .
H52B H 0.5904 0.0005 0.3548 0.105 Uiso 1 1 calc R . .
H52C H 0.5935 -0.0251 0.2677 0.105 Uiso 1 1 calc R . .
C57 C 0.8079(5) 0.3751(4) 0.5676(3) 0.0954(16) Uani 1 1 d . . .
H57A H 0.8152 0.3765 0.5103 0.143 Uiso 1 1 calc R . .
H57B H 0.7404 0.3584 0.5856 0.143 Uiso 1 1 calc R . .
H57C H 0.8817 0.3140 0.5993 0.143 Uiso 1 1 calc R . .
C56 C 0.7877(5) 0.4890(4) 0.5791(3) 0.0878(13) Uani 1 1 d . . .
C58 C 0.7681(5) 0.5042(5) 0.6637(3) 0.1071(17) Uani 1 1 d . . .
H58A H 0.7740 0.5753 0.6672 0.161 Uiso 1 1 calc R . .
H58B H 0.8289 0.4360 0.7020 0.161 Uiso 1 1 calc R . .
H58C H 0.6885 0.5112 0.6769 0.161 Uiso 1 1 calc R . .
N1 N 0.01538(18) -0.06352(17) 0.21015(12) 0.0299(4) Uani 1 1 d . . .
N2 N -0.2150(2) -0.1923(2) 0.46638(14) 0.0503(7) Uani 1 1 d . . .
H2 H -0.2456 -0.2431 0.4760 0.060 Uiso 1 1 calc R . .
N3 N -0.13735(19) 0.19480(18) 0.16765(12) 0.0326(5) Uani 1 1 d . A .
H3A H -0.1836 0.1587 0.1789 0.039 Uiso 1 1 calc R . .
N4 N 0.34996(19) 0.0191(2) 0.16120(13) 0.0374(5) Uani 1 1 d . A .
H4A H 0.3962 0.0547 0.1473 0.045 Uiso 1 1 calc R . .
O1 O 0.49566(19) 0.1179(2) 0.06507(14) 0.0578(6) Uani 1 1 d . . .
O2 O 0.68794(19) 0.10315(19) 0.20760(13) 0.0512(5) Uani 1 1 d . . .
O4 O 0.7828(3) 0.5728(3) 0.52443(17) 0.0994(11) Uani 1 1 d . . .

loop_
_atom_site_aniso_label
_atom_site_aniso_U_11
_atom_site_aniso_U_22
_atom_site_aniso_U_33
_atom_site_aniso_U_23
_atom_site_aniso_U_13
_atom_site_aniso_U_12
C1 0.0339(13) 0.0286(12) 0.0299(12) -0.0112(10) 0.0077(10) -0.0159(10)
C2 0.0367(13) 0.0303(12) 0.0297(12) -0.0086(10) 0.0062(10) -0.0188(11)
C3 0.0482(16) 0.0312(13) 0.0371(14) -0.0104(11) 0.0072(12) -0.0239(12)
C4 0.0526(16) 0.0348(14) 0.0357(13) -0.0162(11) 0.0081(12) -0.0237(13)
C5 0.0468(16) 0.0380(14) 0.0318(13) -0.0153(11) 0.0124(11) -0.0213(12)
C6 0.0403(14) 0.0345(13) 0.0326(13) -0.0114(10) 0.0113(11) -0.0217(12)
C7 0.0331(13) 0.0330(13) 0.0299(12) -0.0097(10) 0.0099(10) -0.0201(11)
C8 0.0383(14) 0.0354(13) 0.0319(12) -0.0126(10) 0.0103(11) -0.0247(11)
C9 0.0430(15) 0.0447(15) 0.0324(13) -0.0152(11) 0.0110(11) -0.0290(13)
C10 0.0532(17) 0.0520(16) 0.0321(13) -0.0131(12) 0.0140(12) -0.0392(14)
C11 0.0486(16) 0.0425(15) 0.0336(13) -0.0114(11) 0.0097(12) -0.0318(13)
C12 0.0390(14) 0.0334(13) 0.0306(12) -0.0092(10) 0.0066(10) -0.0224(11)
C13 0.0502(16) 0.0577(17) 0.0291(13) -0.0154(12) 0.0139(12) -0.0380(14)
C14 0.0483(16) 0.0569(17) 0.0367(14) -0.0191(13) 0.0152(12) -0.0351(14)
C15 0.065(2) 0.078(2) 0.0402(16) -0.0313(15) 0.0207(15) -0.0496(18)
C16 0.088(3) 0.110(3) 0.0392(16) -0.0382(18) 0.0341(17) -0.075(2)
C17 0.095(3) 0.105(3) 0.0422(17) -0.0328(18) 0.0337(18) -0.082(3)
C18 0.067(2) 0.075(2) 0.0336(14) -0.0215(14) 0.0195(14) -0.0535(18)
C19 0.0602(18) 0.0547(17) 0.0367(14) -0.0149(13) 0.0138(13) -0.0444(16)
C20 0.071(2) 0.0516(18) 0.0408(15) -0.0082(13) 0.0071(14) -0.0450(17)
C21 0.078(2) 0.0538(18) 0.0386(15) -0.0125(13) 0.0103(15) -0.0487(17)
C22 0.084(2) 0.0544(19) 0.0551(19) -0.0169(15) 0.0131(17) -0.0468(19)
C23 0.101(3) 0.0552(19) 0.0472(18) -0.0149(15) 0.0081(18) -0.053(2)
C24 0.0459(15) 0.0347(13) 0.0266(12) -0.0112(10) 0.0080(11) -0.0218(12)
C25 0.0422(15) 0.0353(13) 0.0310(13) -0.0128(11) 0.0067(11) -0.0187(12)
C26 0.0423(15) 0.0406(15) 0.0413(15) -0.0166(12) 0.0064(12) -0.0160(13)
C27 0.0538(18) 0.0390(15) 0.0419(15) -0.0156(12) 0.0027(13) -0.0106(14)
C28 0.066(2) 0.0308(14) 0.0377(15) -0.0102(11) 0.0043(13) -0.0190(14)
C29 0.0603(18) 0.0376(14) 0.0325(13) -0.0120(11) 0.0100(12) -0.0283(14)
C30 0.0429(14) 0.0336(13) 0.0255(11) -0.0116(10) 0.0096(10) -0.0234(11)
C31 0.0436(15) 0.0404(14) 0.0267(12) -0.0121(10) 0.0110(11) -0.0285(12)
C32 0.0369(14) 0.0444(15) 0.0279(12) -0.0147(11) 0.0129(10) -0.0273(12)
C33 0.0366(13) 0.0345(13) 0.0252(11) -0.0126(10) 0.0106(10) -0.0206(11)
C34 0.0367(13) 0.0319(12) 0.0254(11) -0.0115(9) 0.0120(10) -0.0226(11)
C35 0.0352(13) 0.0357(13) 0.0256(11) -0.0134(10) 0.0109(10) -0.0208(11)
C36 0.0382(14) 0.0488(16) 0.0335(13) -0.0179(12) 0.0109(11) -0.0222(13)
C37 0.0380(15) 0.0575(18) 0.0447(16) -0.0207(14) 0.0097(12) -0.0215(14)
C38 0.0402(16) 0.0534(18) 0.0515(17) -0.0232(15) 0.0043(13) -0.0088(14)
C39 0.0519(18) 0.0394(15) 0.0496(17) -0.0163(13) 0.0045(14) -0.0160(14)
C40 0.0438(15) 0.0394(15) 0.0372(14) -0.0143(11) 0.0097(12) -0.0194(12)
C41 0.0387(14) 0.0420(14) 0.0281(12) -0.0154(11) 0.0105(10) -0.0210(12)
C42A 0.033(5) 0.030(4) 0.034(3) -0.009(3) 0.009(3) -0.019(4)
C43A 0.044(4) 0.046(4) 0.036(3) -0.007(3) 0.003(3) -0.030(4)
C44A 0.041(3) 0.047(3) 0.044(3) -0.020(2) 0.013(2) -0.028(3)
C45A 0.043(3) 0.048(3) 0.042(3) -0.015(2) 0.012(2) -0.027(3)
C46A 0.062(5) 0.056(4) 0.038(3) -0.004(3) -0.005(3) -0.042(4)
C42B 0.033(7) 0.037(6) 0.045(6) -0.012(4) 0.019(4) -0.020(6)
C43B 0.067(9) 0.061(8) 0.081(8) -0.034(7) 0.013(8) -0.044(8)
C44B 0.083(7) 0.060(6) 0.100(8) -0.035(5) 0.025(5) -0.049(6)
C45B 0.066(6) 0.048(5) 0.073(6) -0.007(4) 0.006(4) -0.030(5)
C46B 0.128(18) 0.100(13) 0.21(2) -0.061(13) 0.053(14) -0.096(15)
C47 0.0385(15) 0.0589(18) 0.0384(14) -0.0175(13) 0.0124(12) -0.0292(14)
C48 0.0505(18) 0.0615(19) 0.0485(17) -0.0170(15) 0.0190(14) -0.0348(16)
C49 0.0563(19) 0.059(2) 0.0548(19) -0.0230(16) 0.0133(15) -0.0254(16)
C50 0.0455(17) 0.061(2) 0.0506(18) -0.0157(15) 0.0027(14) -0.0229(15)
C51 0.100(3) 0.075(3) 0.065(2) -0.030(2) -0.008(2) -0.021(2)
C52 0.051(2) 0.090(3) 0.072(2) -0.013(2) 0.0170(18) -0.039(2)
C57 0.160(5) 0.105(4) 0.064(2) -0.023(2) 0.030(3) -0.097(4)
C56 0.116(4) 0.097(3) 0.072(3) -0.023(2) 0.029(3) -0.068(3)
C58 0.138(5) 0.130(5) 0.087(3) -0.038(3) 0.027(3) -0.086(4)
N1 0.0386(11) 0.0326(11) 0.0294(10) -0.0134(8) 0.0132(9) -0.0234(9)
N2 0.0762(18) 0.0766(18) 0.0351(12) -0.0236(12) 0.0244(12) -0.0634(16)
N3 0.0346(11) 0.0336(11) 0.0377(11) -0.0135(9) 0.0114(9) -0.0205(9)
N4 0.0369(12) 0.0486(13) 0.0390(12) -0.0150(10) 0.0125(10) -0.0285(11)
O1 0.0466(12) 0.0702(15) 0.0720(15) -0.0244(12) 0.0272(11) -0.0375(11)
O2 0.0497(12) 0.0653(14) 0.0521(12) -0.0184(10) 0.0111(10) -0.0360(11)
O4 0.161(3) 0.111(2) 0.0648(17) -0.0042(16) 0.0163(18) -0.105(3)

loop_
_atom_type_symbol
_atom_type_description
_atom_type_scat_dispersion_real
_atom_type_scat_dispersion_imag
_atom_type_scat_source
C C 0.0181 0.0091 'International Tables Vol C Tables 4.2.6.8 and 6.1.1.4'
H H 0.0000 0.0000 'International Tables Vol C Tables 4.2.6.8 and 6.1.1.4'
N N 0.0311 0.0180 'International Tables Vol C Tables 4.2.6.8 and 6.1.1.4'
O O 0.0492 0.0322 'International Tables Vol C Tables 4.2.6.8 and 6.1.1.4'

loop_
_geom_angle_atom_site_label_1
_geom_angle_atom_site_label_2
_geom_angle_atom_site_label_3
_geom_angle
_geom_angle_site_symmetry_1
_geom_angle_site_symmetry_3
_geom_angle_publ_flag
N1 C1 C6 128.2(2) . . ?
N1 C1 C2 109.2(2) . . ?
C6 C1 C2 122.6(2) . . ?
C3 C2 C1 118.0(2) . . ?
C3 C2 C12 135.1(2) . . ?
C1 C2 C12 106.9(2) . . ?
C4 C3 C2 119.5(2) . . ?
C4 C3 H3 120.3 . . ?
C2 C3 H3 120.3 . . ?
C3 C4 C5 120.9(2) . . ?
C3 C4 H4 119.5 . . ?
C5 C4 H4 119.5 . . ?
C6 C5 C4 121.1(2) . . ?
C6 C5 H5 119.4 . . ?
C4 C5 H5 119.4 . . ?
C5 C6 C1 117.8(2) . . ?
C5 C6 H6 121.1 . . ?
C1 C6 H6 121.1 . . ?
C8 C7 N1 128.0(2) . . ?
C8 C7 C12 123.4(2) . . ?
N1 C7 C12 108.6(2) . . ?
C7 C8 C9 116.2(2) . . ?
C7 C8 H8 121.9 . . ?
C9 C8 H8 121.9 . . ?
C8 C9 C10 120.4(2) . . ?
C8 C9 C13 133.0(2) . . ?
C10 C9 C13 106.5(2) . . ?
N2 C10 C11 127.9(2) . . ?
N2 C10 C9 108.4(2) . . ?
C11 C10 C9 123.6(2) . . ?
C10 C11 C12 115.8(2) . . ?
C10 C11 C19 121.6(2) . . ?
C12 C11 C19 122.6(2) . . ?
C11 C12 C7 120.6(2) . . ?
C11 C12 C2 133.0(2) . . ?
C7 C12 C2 106.4(2) . . ?
C14 C13 C18 119.9(2) . . ?
C14 C13 C9 133.8(2) . . ?
C18 C13 C9 106.3(2) . . ?
C15 C14 C13 118.8(2) . . ?
C15 C14 H14 120.6 . . ?
C13 C14 H14 120.6 . . ?
C14 C15 C16 120.6(3) . . ?
C14 C15 H15 119.7 . . ?
C16 C15 H15 119.7 . . ?
C17 C16 C15 121.6(3) . . ?
C17 C16 H16 119.2 . . ?
C15 C16 H16 119.2 . . ?
C16 C17 C18 118.1(3) . . ?
C16 C17 H17 120.9 . . ?
C18 C17 H17 120.9 . . ?
N2 C18 C17 129.2(3) . . ?
N2 C18 C13 109.8(2) . . ?
C17 C18 C13 121.0(3) . . ?
C11 C19 C20 113.5(2) . . ?
C11 C19 H19A 108.9 . . ?
C20 C19 H19A 108.9 . . ?
C11 C19 H19B 108.9 . . ?
C20 C19 H19B 108.9 . . ?
H19A C19 H19B 107.7 . . ?
C19 C20 C21 113.1(3) . . ?
C19 C20 H20A 109.0 . . ?
C21 C20 H20A 109.0 . . ?
C19 C20 H20B 109.0 . . ?
C21 C20 H20B 109.0 . . ?
H20A C20 H20B 107.8 . . ?
C22 C21 C20 112.9(3) . . ?
C22 C21 H21A 109.0 . . ?
C20 C21 H21A 109.0 . . ?
C22 C21 H21B 109.0 . . ?
C20 C21 H21B 109.0 . . ?
H21A C21 H21B 107.8 . . ?
C21 C22 C23 113.3(3) . . ?
C21 C22 H22A 108.9 . . ?
C23 C22 H22A 108.9 . . ?
C21 C22 H22B 108.9 . . ?
C23 C22 H22B 108.9 . . ?
H22A C22 H22B 107.7 . . ?
C22 C23 H23A 109.5 . . ?
C22 C23 H23B 109.5 . . ?
H23A C23 H23B 109.5 . . ?
C22 C23 H23C 109.5 . . ?
H23A C23 H23C 109.5 . . ?
H23B C23 H23C 109.5 . . ?
C29 C24 C25 118.2(3) . . ?
C29 C24 C30 134.9(3) . . ?
C25 C24 C30 106.9(2) . . ?
N3 C25 C26 128.6(2) . . ?
N3 C25 C24 108.9(2) . . ?
C26 C25 C24 122.5(2) . . ?
C27 C26 C25 117.6(3) . . ?
C27 C26 H26 121.2 . . ?
C25 C26 H26 121.2 . . ?
C26 C27 C28 121.4(3) . . ?
C26 C27 H27 119.3 . . ?
C28 C27 H27 119.3 . . ?
C29 C28 C27 121.1(3) . . ?
C29 C28 H28 119.5 . . ?
C27 C28 H28 119.5 . . ?
C28 C29 C24 119.3(3) . . ?
C28 C29 H29 120.3 . . ?
C24 C29 H29 120.3 . . ?
C31 C30 C35 120.7(2) . . ?
C31 C30 C24 133.3(2) . . ?
C35 C30 C24 105.8(2) . . ?
C32 C31 C30 115.8(2) . . ?
C32 C31 C42A 115.8(6) . . ?
C30 C31 C42A 128.4(6) . . ?
C32 C31 C42B 126.5(9) . . ?
C30 C31 C42B 117.7(9) . . ?
N4 C32 C31 127.9(2) . . ?
N4 C32 C33 108.1(2) . . ?
C31 C32 C33 123.9(2) . . ?
C34 C33 C32 119.5(2) . . ?
C34 C33 C41 134.0(2) . . ?
C32 C33 C41 106.5(2) . . ?
C35 C34 C33 117.5(2) . . ?
C35 C34 N1 121.0(2) . . ?
C33 C34 N1 121.4(2) . . ?
N3 C35 C34 128.4(2) . . ?
N3 C35 C30 109.0(2) . . ?
C34 C35 C30 122.5(2) . . ?
N4 C36 C37 129.3(3) . . ?
N4 C36 C41 109.1(2) . . ?
C37 C36 C41 121.7(3) . . ?
C38 C37 C36 118.0(3) . . ?
C38 C37 H37 121.0 . . ?
C36 C37 H37 121.0 . . ?
C37 C38 C39 121.3(3) . . ?
C37 C38 H38 119.4 . . ?
C39 C38 H38 119.4 . . ?
C40 C39 C38 121.1(3) . . ?
C40 C39 H39 119.5 . . ?
C38 C39 H39 119.5 . . ?
C39 C40 C41 119.2(3) . . ?
C39 C40 H40 120.4 . . ?
C41 C40 H40 120.4 . . ?
C40 C41 C36 118.9(2) . . ?
C40 C41 C33 134.5(2) . . ?
C36 C41 C33 106.7(2) . . ?
C31 C42A C43A 111.7(8) . . ?
C31 C42A H42A 109.3 . . ?
C43A C42A H42A 109.3 . . ?
C31 C42A H42B 109.3 . . ?
C43A C42A H42B 109.3 . . ?
H42A C42A H42B 107.9 . . ?
C42A C43A C44A 113.0(7) . . ?
C42A C43A H43A 109.0 . . ?
C44A C43A H43A 109.0 . . ?
C42A C43A H43B 109.0 . . ?
C44A C43A H43B 109.0 . . ?
H43A C43A H43B 107.8 . . ?
C45A C44A C43A 113.8(5) . . ?
C45A C44A H44A 108.8 . . ?
C43A C44A H44A 108.8 . . ?
C45A C44A H44B 108.8 . . ?
C43A C44A H44B 108.8 . . ?
H44A C44A H44B 107.7 . . ?
C44A C45A C46A 111.5(6) . . ?
C44A C45A H45A 109.3 . . ?
C46A C45A H45A 109.3 . . ?
C44A C45A H45B 109.3 . . ?
C46A C45A H45B 109.3 . . ?
H45A C45A H45B 108.0 . . ?
C43B C42B C31 112.6(12) . . ?
C43B C42B H42C 109.1 . . ?
C31 C42B H42C 109.1 . . ?
C43B C42B H42D 109.1 . . ?
C31 C42B H42D 109.1 . . ?
H42C C42B H42D 107.8 . . ?
C44B C43B C42B 113.2(11) . . ?
C44B C43B H43C 108.9 . . ?
C42B C43B H43C 108.9 . . ?
C44B C43B H43D 108.9 . . ?
C42B C43B H43D 108.9 . . ?
H43C C43B H43D 107.8 . . ?
C45B C44B C43B 116.5(9) . . ?
C45B C44B H44C 108.2 . . ?
C43B C44B H44C 108.2 . . ?
C45B C44B H44D 108.2 . . ?
C43B C44B H44D 108.2 . . ?
H44C C44B H44D 107.3 . . ?
C44B C45B C46B 111.1(12) . . ?
C44B C45B H45C 109.4 . . ?
C46B C45B H45C 109.4 . . ?
C44B C45B H45D 109.4 . . ?
C46B C45B H45D 109.4 . . ?
H45C C45B H45D 108.0 . . ?
C45B C46B H46D 109.5 . . ?
C45B C46B H46E 109.5 . . ?
H46D C46B H46E 109.5 . . ?
C45B C46B H46F 109.5 . . ?
H46D C46B H46F 109.5 . . ?
H46E C46B H46F 109.5 . . ?
O1 C47 C49 122.2(3) . . ?
O1 C47 C48 120.8(3) . . ?
C49 C47 C48 116.9(2) . . ?
C47 C48 H48A 109.5 . . ?
C47 C48 H48B 109.5 . . ?
H48A C48 H48B 109.5 . . ?
C47 C48 H48C 109.5 . . ?
H48A C48 H48C 109.5 . . ?
H48B C48 H48C 109.5 . . ?
C47 C49 H49A 109.5 . . ?
C47 C49 H49B 109.5 . . ?
H49A C49 H49B 109.5 . . ?
C47 C49 H49C 109.5 . . ?
H49A C49 H49C 109.5 . . ?
H49B C49 H49C 109.5 . . ?
O2 C50 C52 120.8(3) . . ?
O2 C50 C51 121.3(3) . . ?
C52 C50 C51 117.9(3) . . ?
C50 C51 H51A 109.5 . . ?
C50 C51 H51B 109.5 . . ?
H51A C51 H51B 109.5 . . ?
C50 C51 H51C 109.5 . . ?
H51A C51 H51C 109.5 . . ?
H51B C51 H51C 109.5 . . ?
C50 C52 H52A 109.5 . . ?
C50 C52 H52B 109.5 . . ?
H52A C52 H52B 109.5 . . ?
C50 C52 H52C 109.5 . . ?
H52A C52 H52C 109.5 . . ?
H52B C52 H52C 109.5 . . ?
C56 C57 H57A 109.5 . . ?
C56 C57 H57B 109.5 . . ?
H57A C57 H57B 109.5 . . ?
C56 C57 H57C 109.5 . . ?
H57A C57 H57C 109.5 . . ?
H57B C57 H57C 109.5 . . ?
O4 C56 C57 124.5(4) . . ?
O4 C56 C58 118.9(4) . . ?
C57 C56 C58 116.5(4) . . ?
C56 C58 H58A 109.5 . . ?
C56 C58 H58B 109.5 . . ?
H58A C58 H58B 109.5 . . ?
C56 C58 H58C 109.5 . . ?
H58A C58 H58C 109.5 . . ?
H58B C58 H58C 109.5 . . ?
C1 N1 C7 108.92(18) . . ?
C1 N1 C34 123.98(19) . . ?
C7 N1 C34 127.03(19) . . ?
C18 N2 C10 108.9(2) . . ?
C18 N2 H2 125.6 . . ?
C10 N2 H2 125.6 . . ?
C35 N3 C25 109.3(2) . . ?
C35 N3 H3A 125.3 . . ?
C25 N3 H3A 125.3 . . ?
C36 N4 C32 109.6(2) . . ?
C36 N4 H4A 125.2 . . ?
C32 N4 H4A 125.2 . . ?

loop_
_geom_bond_atom_site_label_1
_geom_bond_atom_site_label_2
_geom_bond_distance
_geom_bond_site_symmetry_2
_geom_bond_publ_flag
C1 N1 1.388(3) . ?
C1 C6 1.390(3) . ?
C1 C2 1.415(3) . ?
C2 C3 1.406(3) . ?
C2 C12 1.454(3) . ?
C3 C4 1.384(4) . ?
C3 H3 0.9500 . ?
C4 C5 1.401(4) . ?
C4 H4 0.9500 . ?
C5 C6 1.378(3) . ?
C5 H5 0.9500 . ?
C6 H6 0.9500 . ?
C7 C8 1.382(3) . ?
C7 N1 1.399(3) . ?
C7 C12 1.428(3) . ?
C8 C9 1.395(3) . ?
C8 H8 0.9500 . ?
C9 C10 1.424(3) . ?
C9 C13 1.455(3) . ?
C10 N2 1.398(3) . ?
C10 C11 1.388(4) . ?
C11 C12 1.398(3) . ?
C11 C19 1.513(3) . ?
C13 C14 1.397(4) . ?
C13 C18 1.410(4) . ?
C14 C15 1.386(4) . ?
C14 H14 0.9500 . ?
C15 C16 1.405(4) . ?
C15 H15 0.9500 . ?
C16 C17 1.370(4) . ?
C16 H16 0.9500 . ?
C17 C18 1.402(4) . ?
C17 H17 0.9500 . ?
C18 N2 1.377(4) . ?
C19 C20 1.517(4) . ?
C19 H19A 0.9900 . ?
C19 H19B 0.9900 . ?
C20 C21 1.530(4) . ?
C20 H20A 0.9900 . ?
C20 H20B 0.9900 . ?
C21 C22 1.505(5) . ?
C21 H21A 0.9900 . ?
C21 H21B 0.9900 . ?
C22 C23 1.522(4) . ?
C22 H22A 0.9900 . ?
C22 H22B 0.9900 . ?
C23 H23A 0.9800 . ?
C23 H23B 0.9800 . ?
C23 H23C 0.9800 . ?
C24 C29 1.402(3) . ?
C24 C25 1.419(4) . ?
C24 C30 1.457(4) . ?
C25 N3 1.384(3) . ?
C25 C26 1.385(4) . ?
C26 C27 1.380(4) . ?
C26 H26 0.9500 . ?
C27 C28 1.396(4) . ?
C27 H27 0.9500 . ?
C28 C29 1.378(4) . ?
C28 H28 0.9500 . ?
C29 H29 0.9500 . ?
C30 C31 1.400(3) . ?
C30 C35 1.431(3) . ?
C31 C32 1.391(4) . ?
C31 C42A 1.512(11) . ?
C31 C42B 1.522(15) . ?
C32 N4 1.396(3) . ?
C32 C33 1.427(3) . ?
C33 C34 1.395(3) . ?
C33 C41 1.448(4) . ?
C34 C35 1.384(3) . ?
C34 N1 1.426(3) . ?
C35 N3 1.385(3) . ?
C36 N4 1.371(3) . ?
C36 C37 1.390(4) . ?
C36 C41 1.421(4) . ?
C37 C38 1.375(4) . ?
C37 H37 0.9500 . ?
C38 C39 1.399(4) . ?
C38 H38 0.9500 . ?
C39 C40 1.378(4) . ?
C39 H39 0.9500 . ?
C40 C41 1.395(4) . ?
C40 H40 0.9500 . ?
C42A C43A 1.521(7) . ?
C42A H42A 0.9900 . ?
C42A H42B 0.9900 . ?
C43A C44A 1.525(6) . ?
C43A H43A 0.9900 . ?
C43A H43B 0.9900 . ?
C44A C45A 1.496(6) . ?
C44A H44A 0.9900 . ?
C44A H44B 0.9900 . ?
C45A C46A 1.536(7) . ?
C45A H45A 0.9900 . ?
C45A H45B 0.9900 . ?
C46A H46A 0.9800 . ?
C46A H46B 0.9800 . ?
C46A H46C 0.9800 . ?
C42B C43B 1.515(9) . ?
C42B H42C 0.9900 . ?
C42B H42D 0.9900 . ?
C43B C44B 1.514(9) . ?
C43B H43C 0.9900 . ?
C43B H43D 0.9900 . ?
C44B C45B 1.478(8) . ?
C44B H44C 0.9900 . ?
C44B H44D 0.9900 . ?
C45B C46B 1.524(9) . ?
C45B H45C 0.9900 . ?
C45B H45D 0.9900 . ?
C46B H46D 0.9800 . ?
C46B H46E 0.9800 . ?
C46B H46F 0.9800 . ?
C47 O1 1.209(3) . ?
C47 C49 1.491(4) . ?
C47 C48 1.502(4) . ?
C48 H48A 0.9800 . ?
C48 H48B 0.9800 . ?
C48 H48C 0.9800 . ?
C49 H49A 0.9800 . ?
C49 H49B 0.9800 . ?
C49 H49C 0.9800 . ?
C50 O2 1.214(4) . ?
C50 C52 1.501(5) . ?
C50 C51 1.502(5) . ?
C51 H51A 0.9800 . ?
C51 H51B 0.9800 . ?
C51 H51C 0.9800 . ?
C52 H52A 0.9800 . ?
C52 H52B 0.9800 . ?
C52 H52C 0.9800 . ?
C57 C56 1.460(6) . ?
C57 H57A 0.9800 . ?
C57 H57B 0.9800 . ?
C57 H57C 0.9800 . ?
C56 O4 1.238(5) . ?
C56 C58 1.507(6) . ?
C58 H58A 0.9800 . ?
C58 H58B 0.9800 . ?
C58 H58C 0.9800 . ?
N2 H2 0.8800 . ?
N3 H3A 0.8800 . ?
N4 H4A 0.8800 . ?
